data_4309009
loop_
_publ_author_name
'Marina A. Zhuravleva'
'Daniel Bilc'
'Robert J. Pcionek'
'S. D. Mahanti'
'Mercouri G. Kanatzidis'

_publ_section_title
;
Tb4FeGe8 Grown in Liquid Gallium: Trans-Cis Chains from the Distortion
of a Planar Ge Square Net
;
_journal_name_full 'Inorganic Chemistry'
_journal_page_first 2177
_journal_page_last 2188
_journal_paper_doi 10.1021/ic0487878
_journal_volume 44
_journal_year 2005
_chemical_formula_sum 'Fe Ge8 Tb4'
_chemical_formula_weight 1272.25
_chemical_name_systematic
; 
 ? 
;
_space_group_IT_number 63
_symmetry_cell_setting orthorhombic
_symmetry_space_group_name_Hall '-C 2c 2'
_symmetry_space_group_name_H-M 'C m c m'
_atom_sites_solution_hydrogens geom
_atom_sites_solution_primary direct
_atom_sites_solution_secondary difmap
_audit_creation_method SHELXL-97
_cell_angle_alpha 90.00
_cell_angle_beta 90.00
_cell_angle_gamma 90.00
_cell_formula_units_Z 1
_cell_length_a 4.1118(14)
_cell_length_b 15.844(5)
_cell_length_c 3.9885(13)
_cell_measurement_temperature 298(2)
_cell_volume 259.84(15)
_computing_structure_refinement 'SHELXL-97 (Sheldrick, 1997)'
_computing_structure_solution 'SHELXS-97 (Sheldrick, 1990)'
_diffrn_ambient_temperature 298(2)
_diffrn_measured_fraction_theta_full 0.854
_diffrn_measured_fraction_theta_max 0.854
_diffrn_radiation_monochromator graphite
_diffrn_radiation_source 'fine-focus sealed tube'
_diffrn_radiation_type MoK\a
_diffrn_radiation_wavelength 0.71073
_diffrn_reflns_av_R_equivalents 0.0338
_diffrn_reflns_av_sigmaI/netI 0.0214
_diffrn_reflns_limit_h_max 3
_diffrn_reflns_limit_h_min -5
_diffrn_reflns_limit_k_max 13
_diffrn_reflns_limit_k_min -18
_diffrn_reflns_limit_l_max 5
_diffrn_reflns_limit_l_min -3
_diffrn_reflns_number 502
_diffrn_reflns_theta_full 28.36
_diffrn_reflns_theta_max 28.36
_diffrn_reflns_theta_min 2.57
_exptl_absorpt_coefficient_mu 50.850
_exptl_crystal_density_diffrn 8.130
_exptl_crystal_density_method 'not measured'
_exptl_crystal_F_000 542
_refine_diff_density_max 2.953
_refine_diff_density_min -2.171
_refine_diff_density_rms 0.646
_refine_ls_extinction_coef 0.0096(14)
_refine_ls_extinction_expression Fc^*^=kFc[1+0.001xFc^2^\l^3^/sin(2\q)]^-1/4^
_refine_ls_extinction_method SHELXL
_refine_ls_goodness_of_fit_ref 1.115
_refine_ls_hydrogen_treatment mixed
_refine_ls_matrix_type full
_refine_ls_number_parameters 18
_refine_ls_number_reflns 181
_refine_ls_number_restraints 0
_refine_ls_restrained_S_all 1.115
_refine_ls_R_factor_all 0.0371
_refine_ls_R_factor_gt 0.0363
_refine_ls_shift/su_max 0.450
_refine_ls_shift/su_mean 0.025
_refine_ls_structure_factor_coef Fsqd
_refine_ls_weighting_details 'calc w=1/[\s^2^(Fo^2^)+(0.0727P)^2^+0.0000P] where P=(Fo^2^+2Fc^2^)/3'
_refine_ls_weighting_scheme calc
_refine_ls_wR_factor_gt 0.0893
_refine_ls_wR_factor_ref 0.0898
_reflns_number_gt 174
_reflns_number_total 181
_reflns_threshold_expression >2sigma(I)
_cod_data_source_file ic0487878si20040831_034725.cif
_cod_data_source_block s
_cod_database_code 4309009

loop_
_symmetry_equiv_pos_as_xyz
'x, y, z'
'-x, -y, z+1/2'
'-x, y, -z+1/2'
'x, -y, -z'
'x+1/2, y+1/2, z'
'-x+1/2, -y+1/2, z+1/2'
'-x+1/2, y+1/2, -z+1/2'
'x+1/2, -y+1/2, -z'
'-x, -y, -z'
'x, y, -z-1/2'
'x, -y, z-1/2'
'-x, y, z'
'-x+1/2, -y+1/2, -z'
'x+1/2, y+1/2, -z-1/2'
'x+1/2, -y+1/2, z-1/2'
'-x+1/2, y+1/2, z'

loop_
_atom_site_label
_atom_site_type_symbol
_atom_site_fract_x
_atom_site_fract_y
_atom_site_fract_z
_atom_site_U_iso_or_equiv
_atom_site_adp_type
_atom_site_occupancy
_atom_site_symmetry_multiplicity
_atom_site_calc_flag
_atom_site_refinement_flags
_atom_site_disorder_assembly
_atom_site_disorder_group
Tb1 Tb 0.0000 0.39664(5) 0.2500 0.0065(5) Uani 1 4 d S . .
Ge1 Ge 0.0000 0.05193(14) 0.2500 0.0101(5) Uani 1 4 d S . .
Ge2 Ge 0.0000 0.75250(16) 0.2500 0.0247(6) Uani 1 4 d S . .
Fe1 Fe 0.0000 0.1972(5) 0.2500 0.0042(15) Uani 0.25 4 d SP . .

loop_
_atom_site_aniso_label
_atom_site_aniso_U_11
_atom_site_aniso_U_22
_atom_site_aniso_U_33
_atom_site_aniso_U_23
_atom_site_aniso_U_13
_atom_site_aniso_U_12
Tb1 0.0084(6) 0.0086(8) 0.0024(6) 0.000 0.000 0.000
Ge1 0.0094(8) 0.0196(11) 0.0014(8) 0.000 0.000 0.000
Ge2 0.0300(12) 0.0103(15) 0.0337(13) 0.000 0.000 0.000
Fe1 0.005(3) 0.007(5) 0.000(3) 0.000 0.000 0.000

loop_
_atom_type_symbol
_atom_type_description
_atom_type_scat_dispersion_real
_atom_type_scat_dispersion_imag
_atom_type_scat_source
Fe Fe 0.3463 0.8444 'International Tables Vol C Tables 4.2.6.8 and 6.1.1.4'
Ge Ge 0.1547 1.8001 'International Tables Vol C Tables 4.2.6.8 and 6.1.1.4'
Tb Tb -0.1723 4.1537 'International Tables Vol C Tables 4.2.6.8 and 6.1.1.4'

loop_
_geom_angle_atom_site_label_1
_geom_angle_atom_site_label_2
_geom_angle_atom_site_label_3
_geom_angle
_geom_angle_site_symmetry_1
_geom_angle_site_symmetry_3
_geom_angle_publ_flag
Ge1 Tb1 Ge1 148.24(9) 13_556 13_455 ?
Ge1 Tb1 Ge1 87.32(4) 13_556 13_456 ?
Ge1 Tb1 Ge1 84.09(3) 13_455 13_456 ?
Ge1 Tb1 Ge1 84.09(3) 13_556 13 ?
Ge1 Tb1 Ge1 87.32(4) 13_455 13 ?
Ge1 Tb1 Ge1 148.24(9) 13_456 13 ?
Ge1 Tb1 Ge2 131.70(5) 13_556 5_445 ?
Ge1 Tb1 Ge2 75.02(4) 13_455 5_445 ?
Ge1 Tb1 Ge2 75.02(4) 13_456 5_445 ?
Ge1 Tb1 Ge2 131.70(5) 13 5_445 ?
Ge1 Tb1 Ge2 75.02(4) 13_556 5_545 ?
Ge1 Tb1 Ge2 131.70(5) 13_455 5_545 ?
Ge1 Tb1 Ge2 131.70(5) 13_456 5_545 ?
Ge1 Tb1 Ge2 75.02(4) 13 5_545 ?
Ge2 Tb1 Ge2 83.99(7) 5_445 5_545 ?
Ge1 Tb1 Ge2 129.87(4) 13_556 9_565 ?
Ge1 Tb1 Ge2 77.12(5) 13_455 9_565 ?
Ge1 Tb1 Ge2 129.87(4) 13_456 9_565 ?
Ge1 Tb1 Ge2 77.12(5) 13 9_565 ?
Ge2 Tb1 Ge2 55.390(17) 5_445 9_565 ?
Ge2 Tb1 Ge2 55.390(17) 5_545 9_565 ?
Ge1 Tb1 Ge2 77.12(5) 13_556 9_566 ?
Ge1 Tb1 Ge2 129.87(4) 13_455 9_566 ?
Ge1 Tb1 Ge2 77.12(5) 13_456 9_566 ?
Ge1 Tb1 Ge2 129.87(4) 13 9_566 ?
Ge2 Tb1 Ge2 55.390(17) 5_445 9_566 ?
Ge2 Tb1 Ge2 55.390(17) 5_545 9_566 ?
Ge2 Tb1 Ge2 80.32(7) 9_565 9_566 ?
Ge1 Tb1 Fe1 105.88(5) 13_556 . ?
Ge1 Tb1 Fe1 105.88(5) 13_455 . ?
Ge1 Tb1 Fe1 105.88(5) 13_456 . ?
Ge1 Tb1 Fe1 105.88(5) 13 . ?
Ge2 Tb1 Fe1 41.99(3) 5_445 . ?
Ge2 Tb1 Fe1 41.99(3) 5_545 . ?
Ge2 Tb1 Fe1 40.16(4) 9_565 . ?
Ge2 Tb1 Fe1 40.16(4) 9_566 . ?
Ge1 Tb1 Ge1 49.26(5) 13_556 5 ?
Ge1 Tb1 Ge1 103.46(3) 13_455 5 ?
Ge1 Tb1 Ge1 103.46(3) 13_456 5 ?
Ge1 Tb1 Ge1 49.26(5) 13 5 ?
Ge2 Tb1 Ge1 177.89(3) 5_445 5 ?
Ge2 Tb1 Ge1 98.13(6) 5_545 5 ?
Ge2 Tb1 Ge1 125.90(2) 9_565 5 ?
Ge2 Tb1 Ge1 125.90(2) 9_566 5 ?
Fe1 Tb1 Ge1 140.12(3) . 5 ?
Ge1 Tb1 Ge1 103.46(3) 13_556 5_455 ?
Ge1 Tb1 Ge1 49.26(5) 13_455 5_455 ?
Ge1 Tb1 Ge1 49.26(5) 13_456 5_455 ?
Ge1 Tb1 Ge1 103.46(3) 13 5_455 ?
Ge2 Tb1 Ge1 98.13(6) 5_445 5_455 ?
Ge2 Tb1 Ge1 177.89(3) 5_545 5_455 ?
Ge2 Tb1 Ge1 125.90(2) 9_565 5_455 ?
Ge2 Tb1 Ge1 125.90(2) 9_566 5_455 ?
Fe1 Tb1 Ge1 140.12(3) . 5_455 ?
Ge1 Tb1 Ge1 79.76(6) 5 5_455 ?
Ge1 Tb1 Fe1 168.43(14) 13_556 13_455 ?
Ge1 Tb1 Fe1 43.33(14) 13_455 13_455 ?
Ge1 Tb1 Fe1 95.75(5) 13_456 13_455 ?
Ge1 Tb1 Fe1 98.75(4) 13 13_455 ?
Ge2 Tb1 Fe1 39.76(9) 5_445 13_455 ?
Ge2 Tb1 Fe1 94.80(12) 5_545 13_455 ?
Ge2 Tb1 Fe1 41.34(9) 9_565 13_455 ?
Ge2 Tb1 Fe1 92.65(13) 9_566 13_455 ?
Fe1 Tb1 Fe1 62.55(13) . 13_455 ?
Ge1 Tb1 Fe1 139.65(10) 5 13_455 ?
Ge1 Tb1 Fe1 86.86(12) 5_455 13_455 ?
Fe1 Ge1 Ge1 129.53(8) . 9 ?
Fe1 Ge1 Ge1 129.53(8) . 9_556 ?
Ge1 Ge1 Ge1 100.94(16) 9 9_556 ?
Fe1 Ge1 Tb1 74.12(5) . 13_556 ?
Ge1 Ge1 Tb1 133.68(5) 9 13_556 ?
Ge1 Ge1 Tb1 69.98(3) 9_556 13_556 ?
Fe1 Ge1 Tb1 74.12(5) . 13_455 ?
Ge1 Ge1 Tb1 69.98(3) 9 13_455 ?
Ge1 Ge1 Tb1 133.68(5) 9_556 13_455 ?
Tb1 Ge1 Tb1 148.24(9) 13_556 13_455 ?
Fe1 Ge1 Tb1 74.12(5) . 13 ?
Ge1 Ge1 Tb1 69.98(3) 9 13 ?
Ge1 Ge1 Tb1 133.68(5) 9_556 13 ?
Tb1 Ge1 Tb1 84.09(3) 13_556 13 ?
Tb1 Ge1 Tb1 87.32(4) 13_455 13 ?
Fe1 Ge1 Tb1 74.12(5) . 13_456 ?
Ge1 Ge1 Tb1 133.68(5) 9 13_456 ?
Ge1 Ge1 Tb1 69.98(3) 9_556 13_456 ?
Tb1 Ge1 Tb1 87.32(4) 13_556 13_456 ?
Tb1 Ge1 Tb1 84.09(3) 13_455 13_456 ?
Tb1 Ge1 Tb1 148.24(9) 13 13_456 ?
Fe1 Ge1 Tb1 140.12(3) . 5_445 ?
Ge1 Ge1 Tb1 60.76(7) 9 5_445 ?
Ge1 Ge1 Tb1 60.76(7) 9_556 5_445 ?
Tb1 Ge1 Tb1 130.74(5) 13_556 5_445 ?
Tb1 Ge1 Tb1 76.54(3) 13_455 5_445 ?
Tb1 Ge1 Tb1 130.74(5) 13 5_445 ?
Tb1 Ge1 Tb1 76.54(3) 13_456 5_445 ?
Fe1 Ge1 Tb1 140.12(3) . 5_545 ?
Ge1 Ge1 Tb1 60.76(7) 9 5_545 ?
Ge1 Ge1 Tb1 60.76(7) 9_556 5_545 ?
Tb1 Ge1 Tb1 76.54(3) 13_556 5_545 ?
Tb1 Ge1 Tb1 130.74(5) 13_455 5_545 ?
Tb1 Ge1 Tb1 76.54(3) 13 5_545 ?
Tb1 Ge1 Tb1 130.74(5) 13_456 5_545 ?
Tb1 Ge1 Tb1 79.76(6) 5_445 5_545 ?
Fe1 Ge2 Fe1 136.5(4) 9_566 9_565 ?
Fe1 Ge2 Fe1 98.35(14) 9_566 5_455 ?
Fe1 Ge2 Fe1 98.35(14) 9_565 5_455 ?
Fe1 Ge2 Fe1 98.35(14) 9_566 5 ?
Fe1 Ge2 Fe1 98.35(14) 9_565 5 ?
Fe1 Ge2 Fe1 133.9(4) 5_455 5 ?
Fe1 Ge2 Ge2 50.50(8) 9_566 13_566 ?
Fe1 Ge2 Ge2 131.04(10) 9_565 13_566 ?
Fe1 Ge2 Ge2 130.49(11) 5_455 13_566 ?
Fe1 Ge2 Ge2 47.86(8) 5 13_566 ?
Fe1 Ge2 Ge2 131.04(10) 9_566 13_465 ?
Fe1 Ge2 Ge2 50.50(8) 9_565 13_465 ?
Fe1 Ge2 Ge2 47.86(8) 5_455 13_465 ?
Fe1 Ge2 Ge2 130.49(11) 5 13_465 ?
Ge2 Ge2 Ge2 176.8(2) 13_566 13_465 ?
Fe1 Ge2 Ge2 131.04(10) 9_566 13_565 ?
Fe1 Ge2 Ge2 50.50(8) 9_565 13_565 ?
Fe1 Ge2 Ge2 130.49(11) 5_455 13_565 ?
Fe1 Ge2 Ge2 47.86(8) 5 13_565 ?
Ge2 Ge2 Ge2 88.21(3) 13_566 13_565 ?
Ge2 Ge2 Ge2 91.70(3) 13_465 13_565 ?
Fe1 Ge2 Ge2 50.50(8) 9_566 13_466 ?
Fe1 Ge2 Ge2 131.04(10) 9_565 13_466 ?
Fe1 Ge2 Ge2 47.86(8) 5_455 13_466 ?
Fe1 Ge2 Ge2 130.49(11) 5 13_466 ?
Ge2 Ge2 Ge2 91.70(3) 13_566 13_466 ?
Ge2 Ge2 Ge2 88.21(3) 13_465 13_466 ?
Ge2 Ge2 Ge2 176.8(2) 13_565 13_466 ?
Fe1 Ge2 Tb1 74.00(16) 9_566 5 ?
Fe1 Ge2 Tb1 74.00(16) 9_565 5 ?
Fe1 Ge2 Tb1 155.1(2) 5_455 5 ?
Fe1 Ge2 Tb1 71.1(2) 5 5 ?
Ge2 Ge2 Tb1 62.64(7) 13_566 5 ?
Ge2 Ge2 Tb1 120.04(11) 13_465 5 ?
Ge2 Ge2 Tb1 62.64(7) 13_565 5 ?
Ge2 Ge2 Tb1 120.04(11) 13_466 5 ?
Fe1 Ge2 Tb1 74.00(16) 9_566 5_455 ?
Fe1 Ge2 Tb1 74.00(16) 9_565 5_455 ?
Fe1 Ge2 Tb1 71.1(2) 5_455 5_455 ?
Fe1 Ge2 Tb1 155.1(2) 5 5_455 ?
Ge2 Ge2 Tb1 120.04(11) 13_566 5_455 ?
Ge2 Ge2 Tb1 62.64(7) 13_465 5_455 ?
Ge2 Ge2 Tb1 120.04(11) 13_565 5_455 ?
Ge2 Ge2 Tb1 62.64(7) 13_466 5_455 ?
Tb1 Ge2 Tb1 83.99(7) 5 5_455 ?
Fe1 Ge2 Tb1 151.9(2) 9_566 9_565 ?
Fe1 Ge2 Tb1 71.6(2) 9_565 9_565 ?
Fe1 Ge2 Tb1 72.58(15) 5_455 9_565 ?
Fe1 Ge2 Tb1 72.58(15) 5 9_565 ?
Ge2 Ge2 Tb1 115.33(11) 13_566 9_565 ?
Ge2 Ge2 Tb1 61.97(7) 13_465 9_565 ?
Ge2 Ge2 Tb1 61.97(7) 13_565 9_565 ?
Ge2 Ge2 Tb1 115.33(11) 13_466 9_565 ?
Tb1 Ge2 Tb1 124.610(17) 5 9_565 ?
Tb1 Ge2 Tb1 124.610(17) 5_455 9_565 ?
Fe1 Ge2 Tb1 71.6(2) 9_566 9_566 ?
Fe1 Ge2 Tb1 151.9(2) 9_565 9_566 ?
Fe1 Ge2 Tb1 72.58(15) 5_455 9_566 ?
Fe1 Ge2 Tb1 72.58(15) 5 9_566 ?
Ge2 Ge2 Tb1 61.97(7) 13_566 9_566 ?
Ge2 Ge2 Tb1 115.33(11) 13_465 9_566 ?
Ge2 Ge2 Tb1 115.33(11) 13_565 9_566 ?
Ge2 Ge2 Tb1 61.97(7) 13_466 9_566 ?
Tb1 Ge2 Tb1 124.610(17) 5 9_566 ?
Tb1 Ge2 Tb1 124.610(17) 5_455 9_566 ?
Tb1 Ge2 Tb1 80.32(7) 9_565 9_566 ?
Ge2 Fe1 Ge2 136.5(4) 9_566 9_565 ?
Ge2 Fe1 Ge2 81.65(14) 9_566 5_545 ?
Ge2 Fe1 Ge2 81.65(14) 9_565 5_545 ?
Ge2 Fe1 Ge2 81.65(14) 9_566 5_445 ?
Ge2 Fe1 Ge2 81.65(14) 9_565 5_445 ?
Ge2 Fe1 Ge2 133.9(4) 5_545 5_445 ?
Ge2 Fe1 Ge1 111.8(2) 9_566 . ?
Ge2 Fe1 Ge1 111.8(2) 9_565 . ?
Ge2 Fe1 Ge1 113.1(2) 5_545 . ?
Ge2 Fe1 Ge1 113.1(2) 5_445 . ?
Ge2 Fe1 Tb1 68.2(2) 9_566 . ?
Ge2 Fe1 Tb1 68.2(2) 9_565 . ?
Ge2 Fe1 Tb1 66.9(2) 5_545 . ?
Ge2 Fe1 Tb1 66.9(2) 5_445 . ?
Ge1 Fe1 Tb1 180.0 . . ?
Ge2 Fe1 Tb1 138.14(6) 9_566 13_455 ?
Ge2 Fe1 Tb1 66.24(8) 9_565 13_455 ?
Ge2 Fe1 Tb1 140.05(5) 5_545 13_455 ?
Ge2 Fe1 Tb1 66.08(7) 5_445 13_455 ?
Ge1 Fe1 Tb1 62.55(13) . 13_455 ?
Tb1 Fe1 Tb1 117.45(13) . 13_455 ?
Ge2 Fe1 Tb1 66.24(8) 9_566 13_556 ?
Ge2 Fe1 Tb1 138.14(6) 9_565 13_556 ?
Ge2 Fe1 Tb1 66.08(7) 5_545 13_556 ?
Ge2 Fe1 Tb1 140.05(5) 5_445 13_556 ?
Ge1 Fe1 Tb1 62.55(13) . 13_556 ?
Tb1 Fe1 Tb1 117.45(13) . 13_556 ?
Tb1 Fe1 Tb1 125.1(3) 13_455 13_556 ?
Ge2 Fe1 Tb1 138.14(6) 9_566 13 ?
Ge2 Fe1 Tb1 66.24(8) 9_565 13 ?
Ge2 Fe1 Tb1 66.08(7) 5_545 13 ?
Ge2 Fe1 Tb1 140.05(5) 5_445 13 ?
Ge1 Fe1 Tb1 62.55(13) . 13 ?
Tb1 Fe1 Tb1 117.45(13) . 13 ?
Tb1 Fe1 Tb1 79.14(12) 13_455 13 ?
Tb1 Fe1 Tb1 76.32(11) 13_556 13 ?
Ge2 Fe1 Tb1 66.24(8) 9_566 13_456 ?
Ge2 Fe1 Tb1 138.14(6) 9_565 13_456 ?
Ge2 Fe1 Tb1 140.05(5) 5_545 13_456 ?
Ge2 Fe1 Tb1 66.08(7) 5_445 13_456 ?
Ge1 Fe1 Tb1 62.55(13) . 13_456 ?
Tb1 Fe1 Tb1 117.45(13) . 13_456 ?
Tb1 Fe1 Tb1 76.32(11) 13_455 13_456 ?
Tb1 Fe1 Tb1 79.14(12) 13_556 13_456 ?
Tb1 Fe1 Tb1 125.1(3) 13 13_456 ?

loop_
_geom_bond_atom_site_label_1
_geom_bond_atom_site_label_2
_geom_bond_distance
_geom_bond_site_symmetry_2
_geom_bond_publ_flag
Tb1 Ge1 2.9778(10) 13_556 ?
Tb1 Ge1 2.9778(9) 13_455 ?
Tb1 Ge1 2.9778(9) 13_456 ?
Tb1 Ge1 2.9778(10) 13 ?
Tb1 Ge2 3.073(2) 5_445 ?
Tb1 Ge2 3.073(2) 5_545 ?
Tb1 Ge2 3.092(2) 9_565 ?
Tb1 Ge2 3.092(2) 9_566 ?
Tb1 Fe1 3.159(8) . ?
Tb1 Ge1 3.2063(19) 5 ?
Tb1 Ge1 3.2063(19) 5_455 ?
Tb1 Fe1 3.228(4) 13_455 ?
Ge1 Fe1 2.302(9) . ?
Ge1 Ge1 2.586(3) 9 ?
Ge1 Ge1 2.586(3) 9_556 ?
Ge1 Tb1 2.9778(10) 13_556 ?
Ge1 Tb1 2.9778(10) 13_455 ?
Ge1 Tb1 2.9778(10) 13 ?
Ge1 Tb1 2.9778(9) 13_456 ?
Ge1 Tb1 3.2063(19) 5_445 ?
Ge1 Tb1 3.2063(19) 5_545 ?
Ge2 Fe1 2.147(3) 9_566 ?
Ge2 Fe1 2.147(3) 9_565 ?
Ge2 Fe1 2.235(3) 5_455 ?
Ge2 Fe1 2.235(3) 5 ?
Ge2 Ge2 2.8653(7) 13_566 ?
Ge2 Ge2 2.8653(7) 13_465 ?
Ge2 Ge2 2.8653(7) 13_565 ?
Ge2 Ge2 2.8653(7) 13_466 ?
Ge2 Tb1 3.073(2) 5 ?
Ge2 Tb1 3.073(2) 5_455 ?
Ge2 Tb1 3.092(2) 9_565 ?
Ge2 Tb1 3.092(2) 9_566 ?
Fe1 Ge2 2.147(3) 9_566 ?
Fe1 Ge2 2.147(3) 9_565 ?
Fe1 Ge2 2.235(3) 5_545 ?
Fe1 Ge2 2.235(3) 5_445 ?
Fe1 Tb1 3.228(4) 13_455 ?
Fe1 Tb1 3.228(4) 13_556 ?
Fe1 Tb1 3.228(4) 13 ?
Fe1 Tb1 3.228(4) 13_456 ?
